data_7239452
loop_
_publ_author_name
'Moussa, J.'
'Chamoreau, L. M.'
'Amouri, H.'

_publ_section_title
;
 Gold(i) complexes with a phosphinine ligand: synthesis and structural
 characterization
;
_journal_issue 23
_journal_name_full 'RSC Advances'
_journal_page_first 11539
_journal_paper_doi 10.1039/c3ra47132b
_journal_volume 4
_journal_year 2014
_chemical_formula_moiety 'C18 H15 Au Cl P'
_chemical_formula_sum 'C18 H15 Au Cl P'
_chemical_formula_weight 494.69
_space_group_IT_number 62
_space_group_name_Hall '-P 2ac 2n'
_space_group_name_H-M_alt 'P n m a'
_symmetry_cell_setting orthorhombic
_symmetry_Int_Tables_number 62
_symmetry_space_group_name_Hall '-P 2ac 2n'
_symmetry_space_group_name_H-M 'P n m a'
_atom_sites_solution_hydrogens geom
_atom_sites_solution_primary direct
_atom_sites_solution_secondary difmap
_audit_creation_method SHELXL-97
_cell_angle_alpha 90.00
_cell_angle_beta 90.00
_cell_angle_gamma 90.00
_cell_formula_units_Z 8
_cell_length_a 24.7714(11)
_cell_length_b 17.0229(7)
_cell_length_c 7.5234(3)
_cell_measurement_reflns_used 9921
_cell_measurement_temperature 200(2)
_cell_measurement_theta_max 30.1
_cell_measurement_theta_min 2.5
_cell_volume 3172.5(2)
_computing_cell_refinement 'Bruker SAINT'
_computing_data_collection 'Bruker APEX2'
_computing_data_reduction 'Bruker SAINT'
_computing_molecular_graphics 'Ortep-3 for Windows (Farrugia, 1997)'
_computing_publication_material 'WinGX publication routines (Farrugia, 1999)'
_computing_structure_refinement 'SHELXL-97 (Sheldrick, 2008)'
_computing_structure_solution 'SIR92 (Giacovazzo et al, 1993)'
_diffrn_ambient_temperature 200(2)
_diffrn_measured_fraction_theta_full 0.999
_diffrn_measured_fraction_theta_max 0.999
_diffrn_measurement_device_type 'Bruker APEX-II CCD'
_diffrn_measurement_method '\f and \w scans'
_diffrn_radiation_monochromator graphite
_diffrn_radiation_source 'fine-focus sealed tube'
_diffrn_radiation_type MoK\a
_diffrn_radiation_wavelength 0.71073
_diffrn_reflns_av_R_equivalents 0.0165
_diffrn_reflns_av_sigmaI/netI 0.0141
_diffrn_reflns_limit_h_max 34
_diffrn_reflns_limit_h_min -28
_diffrn_reflns_limit_k_max 23
_diffrn_reflns_limit_k_min -21
_diffrn_reflns_limit_l_max 5
_diffrn_reflns_limit_l_min -10
_diffrn_reflns_number 19125
_diffrn_reflns_theta_full 29.57
_diffrn_reflns_theta_max 29.57
_diffrn_reflns_theta_min 2.90
_diffrn_standards_number 0
_exptl_absorpt_coefficient_mu 9.533
_exptl_absorpt_correction_T_max 0.746
_exptl_absorpt_correction_T_min 0.545
_exptl_absorpt_correction_type multi-scan
_exptl_absorpt_process_details
;
SADABS, Bruker AXS Inc., Madison, 
Wisconsin, USA.
;
_exptl_crystal_colour colourless
_exptl_crystal_density_diffrn 2.071
_exptl_crystal_density_method 'not measured'
_exptl_crystal_description prism
_exptl_crystal_F_000 1872
_exptl_crystal_size_max 0.22
_exptl_crystal_size_mid 0.11
_exptl_crystal_size_min 0.11
_refine_diff_density_max 0.529
_refine_diff_density_min -0.993
_refine_diff_density_rms 0.079
_refine_ls_extinction_coef 0.00136(3)
_refine_ls_extinction_expression Fc^*^=kFc[1+0.001xFc^2^\l^3^/sin(2\q)]^-1/4^
_refine_ls_extinction_method SHELXL
_refine_ls_goodness_of_fit_ref 0.906
_refine_ls_hydrogen_treatment constr
_refine_ls_matrix_type full
_refine_ls_number_parameters 208
_refine_ls_number_reflns 4586
_refine_ls_number_restraints 0
_refine_ls_restrained_S_all 0.906
_refine_ls_R_factor_all 0.0191
_refine_ls_R_factor_gt 0.0141
_refine_ls_shift/su_max 0.002
_refine_ls_shift/su_mean 0.000
_refine_ls_structure_factor_coef Fsqd
_refine_ls_weighting_details 'calc w=1/[\s^2^(Fo^2^)+(0.0117P)^2^+4.4642P] where P=(Fo^2^+2Fc^2^)/3'
_refine_ls_weighting_scheme calc
_refine_ls_wR_factor_gt 0.0297
_refine_ls_wR_factor_ref 0.0317
_reflns_number_gt 4058
_reflns_number_total 4586
_reflns_threshold_expression >2\s(I)
_cod_data_source_file c3ra47132b.txt
_cod_data_source_block jmi_11_5_0ma
_cod_database_code 7239452

loop_
_symmetry_equiv_pos_as_xyz
'x, y, z'
'-x+1/2, -y, z+1/2'
'x+1/2, -y+1/2, -z+1/2'
'-x, y+1/2, -z'
'-x, -y, -z'
'x-1/2, y, -z-1/2'
'-x-1/2, y-1/2, z-1/2'
'x, -y-1/2, z'

loop_
_atom_site_label
_atom_site_type_symbol
_atom_site_fract_x
_atom_site_fract_y
_atom_site_fract_z
_atom_site_U_iso_or_equiv
_atom_site_adp_type
_atom_site_occupancy
_atom_site_symmetry_multiplicity
_atom_site_calc_flag
_atom_site_refinement_flags
Au1 Au 0.397633(4) 0.2500 0.343114(14) 0.02134(3) Uani 1 2 d S
Cl1 Cl 0.48837(3) 0.2500 0.38190(10) 0.03219(15) Uani 1 2 d S
P1 P 0.30897(3) 0.2500 0.31307(9) 0.02031(13) Uani 1 2 d S
C1 C 0.26776(7) 0.16871(11) 0.2995(2) 0.0203(3) Uani 1 1 d .
C2 C 0.21267(7) 0.17855(12) 0.2678(3) 0.0240(4) Uani 1 1 d .
H2 H 0.1914 0.1322 0.2601 0.029 Uiso 1 1 calc R
C3 C 0.18595(10) 0.2500 0.2463(4) 0.0243(5) Uani 1 2 d S
C4 C 0.12706(11) 0.2500 0.1973(4) 0.0315(6) Uani 1 2 d S
H4A H 0.1130 0.1963 0.2038 0.047 Uiso 0.50 1 calc PR
H4B H 0.1228 0.2701 0.0760 0.047 Uiso 0.50 1 calc PR
H4C H 0.1071 0.2836 0.2801 0.047 Uiso 0.50 1 calc PR
C6 C 0.27208(8) 0.02732(12) 0.2093(3) 0.0257(4) Uani 1 1 d .
H6 H 0.2435 0.0367 0.1280 0.031 Uiso 1 1 calc R
C7 C 0.29433(9) -0.04707(12) 0.2229(3) 0.0288(4) Uani 1 1 d .
H7 H 0.2808 -0.0883 0.1504 0.035 Uiso 1 1 calc R
C8 C 0.33612(8) -0.06205(12) 0.3412(3) 0.0279(4) Uani 1 1 d .
H8 H 0.3511 -0.1133 0.3501 0.033 Uiso 1 1 calc R
C9 C 0.35564(8) -0.00171(12) 0.4460(3) 0.0258(4) Uani 1 1 d .
H9 H 0.3843 -0.0115 0.5269 0.031 Uiso 1 1 calc R
C10 C 0.33370(7) 0.07305(11) 0.4338(2) 0.0227(4) Uani 1 1 d .
H10 H 0.3474 0.1140 0.5068 0.027 Uiso 1 1 calc R
Au2 Au 0.528819(4) 0.2500 0.851213(14) 0.02111(3) Uani 1 2 d S
Cl2 Cl 0.62056(3) 0.2500 0.83760(10) 0.02942(14) Uani 1 2 d S
P2 P 0.43984(3) 0.2500 0.85825(10) 0.01992(13) Uani 1 2 d S
C5 C 0.29158(7) 0.08872(11) 0.3149(2) 0.0205(3) Uani 1 1 d .
C11 C 0.39859(7) 0.16879(10) 0.8469(2) 0.0186(3) Uani 1 1 d .
C12 C 0.34261(7) 0.17840(11) 0.8442(2) 0.0203(3) Uani 1 1 d .
H12 H 0.3212 0.1321 0.8442 0.024 Uiso 1 1 calc R
C13 C 0.31538(10) 0.2500 0.8415(3) 0.0193(5) Uani 1 2 d S
C14 C 0.25502(11) 0.2500 0.8267(4) 0.0250(5) Uani 1 2 d S
H14A H 0.2411 0.3020 0.8585 0.038 Uiso 0.50 1 calc PR
H14B H 0.2400 0.2105 0.9076 0.038 Uiso 0.50 1 calc PR
H14C H 0.2446 0.2374 0.7043 0.038 Uiso 0.50 1 calc PR
C15 C 0.42242(7) 0.08885(10) 0.8430(2) 0.0199(3) Uani 1 1 d .
C16 C 0.39918(8) 0.02907(12) 0.9443(3) 0.0268(4) Uani 1 1 d .
H16 H 0.3690 0.0403 1.0179 0.032 Uiso 1 1 calc R
C17 C 0.41978(9) -0.04647(12) 0.9382(3) 0.0314(4) Uani 1 1 d .
H17 H 0.4033 -0.0870 1.0060 0.038 Uiso 1 1 calc R
C18 C 0.46431(9) -0.06319(12) 0.8338(3) 0.0302(4) Uani 1 1 d .
H18 H 0.4785 -0.1150 0.8304 0.036 Uiso 1 1 calc R
C19 C 0.48801(8) -0.00428(12) 0.7343(3) 0.0284(4) Uani 1 1 d .
H19 H 0.5188 -0.0157 0.6635 0.034 Uiso 1 1 calc R
C20 C 0.46717(7) 0.07149(11) 0.7372(3) 0.0240(4) Uani 1 1 d .
H20 H 0.4834 0.1115 0.6671 0.029 Uiso 1 1 calc R

loop_
_atom_site_aniso_label
_atom_site_aniso_U_11
_atom_site_aniso_U_22
_atom_site_aniso_U_33
_atom_site_aniso_U_23
_atom_site_aniso_U_13
_atom_site_aniso_U_12
Au1 0.01655(5) 0.02090(5) 0.02656(5) 0.000 0.00065(4) 0.000
Cl1 0.0171(3) 0.0389(4) 0.0406(4) 0.000 0.0008(3) 0.000
P1 0.0159(3) 0.0181(3) 0.0269(3) 0.000 -0.0004(2) 0.000
C1 0.0193(8) 0.0203(9) 0.0214(8) -0.0011(7) 0.0014(6) -0.0017(7)
C2 0.0200(8) 0.0265(9) 0.0256(9) -0.0004(8) 0.0005(7) -0.0035(7)
C3 0.0180(12) 0.0311(14) 0.0237(13) 0.000 -0.0002(10) 0.000
C4 0.0189(13) 0.0382(17) 0.0373(16) 0.000 -0.0037(11) 0.000
C6 0.0257(9) 0.0257(10) 0.0258(9) -0.0014(8) -0.0020(8) -0.0059(8)
C7 0.0346(10) 0.0222(9) 0.0296(10) -0.0052(8) 0.0010(8) -0.0069(8)
C8 0.0311(10) 0.0200(9) 0.0326(10) -0.0002(8) 0.0062(8) 0.0006(8)
C9 0.0231(9) 0.0264(10) 0.0279(9) 0.0015(8) -0.0001(7) 0.0001(8)
C10 0.0231(9) 0.0223(9) 0.0228(9) -0.0025(7) -0.0018(7) -0.0022(7)
Au2 0.01739(5) 0.01793(5) 0.02801(5) 0.000 0.00045(4) 0.000
Cl2 0.0183(3) 0.0258(3) 0.0442(4) 0.000 0.0032(3) 0.000
P2 0.0169(3) 0.0156(3) 0.0273(3) 0.000 -0.0009(2) 0.000
C5 0.0196(8) 0.0205(9) 0.0215(8) 0.0004(7) 0.0025(7) -0.0022(7)
C11 0.0199(8) 0.0163(8) 0.0198(8) -0.0001(6) 0.0011(6) -0.0001(6)
C12 0.0203(8) 0.0185(8) 0.0221(8) -0.0003(7) 0.0005(7) -0.0020(7)
C13 0.0175(11) 0.0212(12) 0.0192(11) 0.000 0.0019(9) 0.000
C14 0.0201(12) 0.0230(13) 0.0320(14) 0.000 0.0010(11) 0.000
C15 0.0200(8) 0.0174(8) 0.0225(8) 0.0000(7) -0.0015(7) 0.0009(6)
C16 0.0267(10) 0.0227(9) 0.0310(10) 0.0019(8) 0.0040(8) 0.0011(7)
C17 0.0382(11) 0.0200(9) 0.0360(11) 0.0047(8) 0.0013(9) 0.0015(8)
C18 0.0358(11) 0.0207(9) 0.0341(11) -0.0039(8) -0.0054(9) 0.0093(8)
C19 0.0264(10) 0.0294(10) 0.0296(10) -0.0071(8) -0.0004(8) 0.0068(8)
C20 0.0229(9) 0.0235(9) 0.0257(9) -0.0018(8) 0.0015(7) -0.0001(7)

loop_
_atom_type_symbol
_atom_type_description
_atom_type_scat_dispersion_real
_atom_type_scat_dispersion_imag
_atom_type_scat_source
C C 0.0033 0.0016 'International Tables Vol C Tables 4.2.6.8 and 6.1.1.4'
H H 0.0000 0.0000 'International Tables Vol C Tables 4.2.6.8 and 6.1.1.4'
P P 0.1023 0.0942 'International Tables Vol C Tables 4.2.6.8 and 6.1.1.4'
Cl Cl 0.1484 0.1585 'International Tables Vol C Tables 4.2.6.8 and 6.1.1.4'
Au Au -2.0133 8.8022 'International Tables Vol C Tables 4.2.6.8 and 6.1.1.4'

loop_
_geom_angle_atom_site_label_1
_geom_angle_atom_site_label_2
_geom_angle_atom_site_label_3
_geom_angle
_geom_angle_site_symmetry_1
_geom_angle_site_symmetry_3
P1 Au1 Cl1 178.48(3) . .
C1 P1 C1 106.90(13) . 8_565
C1 P1 Au1 126.55(6) . .
C1 P1 Au1 126.55(6) 8_565 .
C2 C1 C5 120.72(16) . .
C2 C1 P1 119.55(15) . .
C5 C1 P1 119.69(13) . .
C1 C2 C3 126.09(19) . .
C1 C2 H2 117.0 . .
C3 C2 H2 117.0 . .
C2 C3 C2 121.5(2) 8_565 .
C2 C3 C4 119.26(12) 8_565 .
C2 C3 C4 119.26(12) . .
C3 C4 H4A 109.5 . .
C3 C4 H4B 109.5 . .
H4A C4 H4B 109.5 . .
C3 C4 H4C 109.5 . .
H4A C4 H4C 109.5 . .
H4B C4 H4C 109.5 . .
C7 C6 C5 120.26(18) . .
C7 C6 H6 119.9 . .
C5 C6 H6 119.9 . .
C6 C7 C8 120.78(18) . .
C6 C7 H7 119.6 . .
C8 C7 H7 119.6 . .
C9 C8 C7 119.32(19) . .
C9 C8 H8 120.3 . .
C7 C8 H8 120.3 . .
C8 C9 C10 120.48(18) . .
C8 C9 H9 119.8 . .
C10 C9 H9 119.8 . .
C9 C10 C5 120.61(17) . .
C9 C10 H10 119.7 . .
C5 C10 H10 119.7 . .
P2 Au2 Cl2 178.80(3) . .
C11 P2 C11 106.87(12) . 8_565
C11 P2 Au2 126.32(6) . .
C11 P2 Au2 126.32(6) 8_565 .
C6 C5 C10 118.54(18) . .
C6 C5 C1 120.15(17) . .
C10 C5 C1 121.30(16) . .
C12 C11 C15 120.15(16) . .
C12 C11 P2 119.75(14) . .
C15 C11 P2 120.10(13) . .
C13 C12 C11 125.70(18) . .
C13 C12 H12 117.2 . .
C11 C12 H12 117.2 . .
C12 C13 C12 122.1(2) 8_565 .
C12 C13 C14 118.94(12) 8_565 .
C12 C13 C14 118.94(12) . .
C13 C14 H14A 109.5 . .
C13 C14 H14B 109.5 . .
H14A C14 H14B 109.5 . .
C13 C14 H14C 109.5 . .
H14A C14 H14C 109.5 . .
H14B C14 H14C 109.5 . .
C16 C15 C20 118.98(17) . .
C16 C15 C11 119.60(16) . .
C20 C15 C11 121.42(16) . .
C17 C16 C15 120.49(19) . .
C17 C16 H16 119.8 . .
C15 C16 H16 119.8 . .
C18 C17 C16 120.2(2) . .
C18 C17 H17 119.9 . .
C16 C17 H17 119.9 . .
C19 C18 C17 119.78(19) . .
C19 C18 H18 120.1 . .
C17 C18 H18 120.1 . .
C18 C19 C20 120.50(19) . .
C18 C19 H19 119.7 . .
C20 C19 H19 119.7 . .
C19 C20 C15 120.00(18) . .
C19 C20 H20 120.0 . .
C15 C20 H20 120.0 . .

loop_
_geom_bond_atom_site_label_1
_geom_bond_atom_site_label_2
_geom_bond_distance
_geom_bond_site_symmetry_2
Au1 P1 2.2078(7) .
Au1 Cl1 2.2666(7) .
P1 C1 1.7227(18) .
P1 C1 1.7227(18) 8_565
C1 C2 1.395(2) .
C1 C5 1.488(3) .
C2 C3 1.394(2) .
C2 H2 0.9500 .
C3 C2 1.394(2) 8_565
C3 C4 1.505(4) .
C4 H4A 0.9800 .
C4 H4B 0.9800 .
C4 H4C 0.9800 .
C6 C7 1.385(3) .
C6 C5 1.399(3) .
C6 H6 0.9500 .
C7 C8 1.389(3) .
C7 H7 0.9500 .
C8 C9 1.382(3) .
C8 H8 0.9500 .
C9 C10 1.387(3) .
C9 H9 0.9500 .
C10 C5 1.400(3) .
C10 H10 0.9500 .
Au2 P2 2.2047(7) .
Au2 Cl2 2.2749(7) .
P2 C11 1.7213(18) .
P2 C11 1.7213(18) 8_565
C11 C12 1.396(2) .
C11 C15 1.484(2) .
C12 C13 1.393(2) .
C12 H12 0.9500 .
C13 C12 1.393(2) 8_565
C13 C14 1.499(4) .
C14 H14A 0.9800 .
C14 H14B 0.9800 .
C14 H14C 0.9800 .
C15 C16 1.396(3) .
C15 C20 1.397(3) .
C16 C17 1.384(3) .
C16 H16 0.9500 .
C17 C18 1.384(3) .
C17 H17 0.9500 .
C18 C19 1.382(3) .
C18 H18 0.9500 .
C19 C20 1.389(3) .
C19 H19 0.9500 .
C20 H20 0.9500 .
